data_4121665
loop_
_publ_author_name
'Peifer, Manuel'
'Berger, Rapha\"elle'
'Shurtleff, Valerie W.'
'Conrad, Jay C.'
'Macmillan, David W. C.'

_publ_section_title
;
 A General and Enantioselective Approach to Pentoses: A Rapid Synthesis of
 PSI-6130, the Nucleoside Core of Sofosbuvir.
;
_journal_issue 16
_journal_name_full 'Journal of the American Chemical Society'
_journal_page_first 5900
_journal_page_last 5903
_journal_paper_doi 10.1021/ja502205q
_journal_volume 136
_journal_year 2014
_chemical_absolute_configuration syn
_chemical_formula_moiety 'C14 H20 O4'
_chemical_formula_sum 'C14 H20 O4'
_chemical_formula_weight 252.30
_chemical_name_systematic
;
 ?
;
_space_group_IT_number 5
_symmetry_cell_setting monoclinic
_symmetry_space_group_name_Hall 'C 2y'
_symmetry_space_group_name_H-M 'C 1 2 1'
_atom_sites_solution_hydrogens geom
_atom_sites_solution_primary direct
_atom_sites_solution_secondary difmap
_audit_creation_method SHELXL-97
_cell_angle_alpha 90.00
_cell_angle_beta 117.393(3)
_cell_angle_gamma 90.00
_cell_formula_units_Z 4
_cell_length_a 21.972(4)
_cell_length_b 5.2014(10)
_cell_length_c 12.991(2)
_cell_measurement_reflns_used 2700
_cell_measurement_temperature 100(2)
_cell_measurement_theta_max 27.50
_cell_measurement_theta_min 3.17
_cell_volume 1318.2(4)
_computing_cell_refinement 'Bruker SAINT'
_computing_data_collection 'Bruker APEX2'
_computing_data_reduction 'Bruker SAINT'
_computing_molecular_graphics 'Ortep-3 for Windows (Farrugia, 1997)'
_computing_structure_refinement 'SHELXL-97 (Sheldrick, 2008)'
_computing_structure_solution 'SHELXS-97 (Sheldrick, 2008)'
_diffrn_ambient_temperature 100(2)
_diffrn_measured_fraction_theta_full 0.990
_diffrn_measured_fraction_theta_max 0.990
_diffrn_measurement_device_type 'Bruker APEX-II CCD'
_diffrn_measurement_method 'omega scans'
_diffrn_radiation_monochromator graphite
_diffrn_radiation_source 'fine-focus sealed tube'
_diffrn_radiation_type MoK\a
_diffrn_radiation_wavelength 0.71073
_diffrn_reflns_av_R_equivalents 0.0096
_diffrn_reflns_av_sigmaI/netI 0.0173
_diffrn_reflns_limit_h_max 28
_diffrn_reflns_limit_h_min -27
_diffrn_reflns_limit_k_max 6
_diffrn_reflns_limit_k_min -6
_diffrn_reflns_limit_l_max 16
_diffrn_reflns_limit_l_min -16
_diffrn_reflns_number 3982
_diffrn_reflns_theta_full 27.52
_diffrn_reflns_theta_max 27.52
_diffrn_reflns_theta_min 2.02
_diffrn_standards_number 0
_exptl_absorpt_coefficient_mu 0.092
_exptl_absorpt_correction_T_max 0.9945
_exptl_absorpt_correction_T_min 0.9658
_exptl_absorpt_correction_type multi-scan
_exptl_absorpt_process_details 'sadabs 2008/2'
_exptl_crystal_colour colourless
_exptl_crystal_density_diffrn 1.271
_exptl_crystal_density_method 'not measured'
_exptl_crystal_description block
_exptl_crystal_F_000 544
_exptl_crystal_size_max 0.38
_exptl_crystal_size_mid 0.16
_exptl_crystal_size_min 0.06
_refine_diff_density_max 0.257
_refine_diff_density_min -0.142
_refine_diff_density_rms 0.031
_refine_ls_abs_structure_details 'Flack H D (1983), Acta Cryst. A39, 876-881, 1081 Friedel Pairs'
_refine_ls_abs_structure_Flack 0.0(6)
_refine_ls_extinction_method none
_refine_ls_goodness_of_fit_ref 1.037
_refine_ls_hydrogen_treatment constr
_refine_ls_matrix_type full
_refine_ls_number_parameters 166
_refine_ls_number_reflns 2760
_refine_ls_number_restraints 1
_refine_ls_restrained_S_all 1.036
_refine_ls_R_factor_all 0.0273
_refine_ls_R_factor_gt 0.0265
_refine_ls_shift/su_max 0.001
_refine_ls_shift/su_mean 0.000
_refine_ls_structure_factor_coef Fsqd
_refine_ls_weighting_details 'calc w=1/[\s^2^(Fo^2^)+(0.0367P)^2^+0.5117P] where P=(Fo^2^+2Fc^2^)/3'
_refine_ls_weighting_scheme calc
_refine_ls_wR_factor_gt 0.0681
_refine_ls_wR_factor_ref 0.0688
_reflns_number_gt 2701
_reflns_number_total 2760
_reflns_threshold_expression >2\s(I)
_cod_data_source_file ja502205q_si_002.cif
_cod_data_source_block mp1
_cod_depositor_comments
;
The following automatic conversions were performed:

'_symmetry_cell_setting' value 'Monoclinic' changed to 'monoclinic'
according to
/usr/data/users/saulius/crontab/automatic-downloads/rss-feeds/ACS/lib/dictionaries/cif_core.dic
dictionary named 'cif_core.dic' version 2.4.2 from 2011-04-26.

Automatic conversion script
Id: cif_fix_values 2281 2013-09-26 08:29:07Z andrius 

 Adding full bibliography for 4121665--4121668.cif.
;
_cod_original_sg_symbol_H-M C2
_cod_database_code 4121665

loop_
_symmetry_equiv_pos_as_xyz
'x, y, z'
'-x, y, -z'
'x+1/2, y+1/2, z'
'-x+1/2, y+1/2, -z'

loop_
_atom_site_label
_atom_site_type_symbol
_atom_site_fract_x
_atom_site_fract_y
_atom_site_fract_z
_atom_site_U_iso_or_equiv
_atom_site_adp_type
_atom_site_occupancy
_atom_site_symmetry_multiplicity
_atom_site_calc_flag
_atom_site_refinement_flags
C1 C 0.47035(7) 0.2991(3) 1.31434(10) 0.0243(2) Uani 1 1 d .
H1A H 0.4548 0.1282 1.2807 0.036 Uiso 1 1 calc R
H1B H 0.4772 0.3009 1.3944 0.036 Uiso 1 1 calc R
H1C H 0.5137 0.3401 1.3135 0.036 Uiso 1 1 calc R
C2 C 0.41625(6) 0.4993(2) 1.24303(9) 0.0194(2) Uani 1 1 d .
H2A H 0.3752 0.4747 1.2549 0.023 Uiso 1 1 calc R
H2B H 0.4346 0.6733 1.2712 0.023 Uiso 1 1 calc R
C3 C 0.39519(5) 0.4821(2) 1.11397(9) 0.0155(2) Uani 1 1 d .
H3 H 0.3731 0.3108 1.0857 0.019 Uiso 1 1 calc R
C4 C 0.34543(5) 0.6883(2) 1.03817(9) 0.0150(2) Uani 1 1 d .
H4 H 0.3607 0.8606 1.0754 0.018 Uiso 1 1 calc R
C5 C 0.35251(5) 0.6765(2) 0.92592(9) 0.0152(2) Uani 1 1 d .
H5 H 0.3150 0.5662 0.8683 0.018 Uiso 1 1 calc R
C6 C 0.35009(6) 0.9351(2) 0.87216(9) 0.0181(2) Uani 1 1 d .
H6A H 0.3064 1.0230 0.8543 0.022 Uiso 1 1 calc R
H6B H 0.3884 1.0442 0.9264 0.022 Uiso 1 1 calc R
C7 C 0.35338(7) 1.1297(2) 0.71055(10) 0.0245(3) Uani 1 1 d .
H7A H 0.3944 1.2344 0.7585 0.029 Uiso 1 1 calc R
H7B H 0.3122 1.2290 0.6986 0.029 Uiso 1 1 calc R
C8 C 0.35116(6) 1.0715(2) 0.59494(9) 0.0184(2) Uani 1 1 d .
C9 C 0.38756(7) 0.8673(3) 0.58124(10) 0.0247(3) Uani 1 1 d .
H9 H 0.4145 0.7600 0.6454 0.030 Uiso 1 1 calc R
C10 C 0.38459(7) 0.8197(3) 0.47331(11) 0.0280(3) Uani 1 1 d .
H10 H 0.4096 0.6801 0.4643 0.034 Uiso 1 1 calc R
C11 C 0.34529(6) 0.9751(3) 0.37909(10) 0.0258(3) Uani 1 1 d .
H11 H 0.3430 0.9411 0.3055 0.031 Uiso 1 1 calc R
C12 C 0.30951(6) 1.1794(3) 0.39280(10) 0.0282(3) Uani 1 1 d .
H12 H 0.2830 1.2877 0.3288 0.034 Uiso 1 1 calc R
C13 C 0.31216(6) 1.2272(3) 0.50058(10) 0.0242(2) Uani 1 1 d .
H13 H 0.2871 1.3670 0.5094 0.029 Uiso 1 1 calc R
C14 C 0.45285(5) 0.5110(2) 1.08000(9) 0.0168(2) Uani 1 1 d .
H14 H 0.4812 0.3510 1.0987 0.020 Uiso 1 1 calc R
O1 O 0.27716(4) 0.63873(17) 1.01940(7) 0.02073(18) Uani 1 1 d .
H1 H 0.2556 0.7781 1.0074 0.031 Uiso 1 1 calc R
O2 O 0.49312(4) 0.72237(18) 1.13828(7) 0.02156(18) Uani 1 1 d .
H2 H 0.5280 0.7272 1.1276 0.032 Uiso 1 1 calc R
O3 O 0.41769(4) 0.55386(16) 0.95673(6) 0.01799(17) Uani 1 1 d .
O4 O 0.35572(4) 0.89396(16) 0.76853(7) 0.01977(18) Uani 1 1 d .

loop_
_atom_site_aniso_label
_atom_site_aniso_U_11
_atom_site_aniso_U_22
_atom_site_aniso_U_33
_atom_site_aniso_U_23
_atom_site_aniso_U_13
_atom_site_aniso_U_12
C1 0.0270(6) 0.0229(6) 0.0217(5) 0.0035(4) 0.0101(5) 0.0007(5)
C2 0.0227(5) 0.0196(6) 0.0199(5) -0.0006(4) 0.0133(4) -0.0008(5)
C3 0.0150(5) 0.0150(5) 0.0182(5) -0.0016(4) 0.0091(4) -0.0015(4)
C4 0.0129(4) 0.0142(5) 0.0206(5) -0.0008(4) 0.0098(4) -0.0014(4)
C5 0.0119(4) 0.0156(5) 0.0187(4) -0.0014(4) 0.0075(4) 0.0002(4)
C6 0.0209(5) 0.0167(6) 0.0196(5) -0.0011(4) 0.0118(4) 0.0008(4)
C7 0.0363(6) 0.0166(6) 0.0250(5) 0.0005(4) 0.0177(5) -0.0002(5)
C8 0.0178(5) 0.0174(6) 0.0206(5) -0.0005(4) 0.0093(4) -0.0034(4)
C9 0.0308(6) 0.0220(6) 0.0209(5) 0.0035(5) 0.0115(5) 0.0068(5)
C10 0.0360(7) 0.0252(7) 0.0261(6) 0.0017(5) 0.0170(5) 0.0079(5)
C11 0.0289(6) 0.0301(7) 0.0195(5) -0.0006(5) 0.0120(5) -0.0014(5)
C12 0.0248(6) 0.0343(8) 0.0217(5) 0.0077(5) 0.0074(5) 0.0052(6)
C13 0.0217(5) 0.0245(6) 0.0277(6) 0.0040(5) 0.0124(4) 0.0057(5)
C14 0.0143(4) 0.0196(6) 0.0167(5) -0.0005(4) 0.0073(4) 0.0002(4)
O1 0.0142(3) 0.0184(4) 0.0335(4) 0.0016(3) 0.0144(3) 0.0006(3)
O2 0.0151(4) 0.0276(5) 0.0230(4) -0.0042(3) 0.0097(3) -0.0058(3)
O3 0.0146(3) 0.0237(4) 0.0167(3) -0.0002(3) 0.0081(3) 0.0035(3)
O4 0.0255(4) 0.0168(4) 0.0204(4) 0.0002(3) 0.0135(3) 0.0004(3)

loop_
_atom_type_symbol
_atom_type_description
_atom_type_scat_dispersion_real
_atom_type_scat_dispersion_imag
_atom_type_scat_source
C C 0.0033 0.0016 'International Tables Vol C Tables 4.2.6.8 and 6.1.1.4'
H H 0.0000 0.0000 'International Tables Vol C Tables 4.2.6.8 and 6.1.1.4'
O O 0.0106 0.0060 'International Tables Vol C Tables 4.2.6.8 and 6.1.1.4'

loop_
_geom_angle_atom_site_label_1
_geom_angle_atom_site_label_2
_geom_angle_atom_site_label_3
_geom_angle
C2 C1 H1A 109.5
C2 C1 H1B 109.5
H1A C1 H1B 109.5
C2 C1 H1C 109.5
H1A C1 H1C 109.5
H1B C1 H1C 109.5
C3 C2 C1 112.61(9)
C3 C2 H2A 109.1
C1 C2 H2A 109.1
C3 C2 H2B 109.1
C1 C2 H2B 109.1
H2A C2 H2B 107.8
C14 C3 C2 116.09(9)
C14 C3 C4 100.83(8)
C2 C3 C4 115.73(9)
C14 C3 H3 107.9
C2 C3 H3 107.9
C4 C3 H3 107.9
O1 C4 C3 111.60(9)
O1 C4 C5 112.81(8)
C3 C4 C5 103.24(8)
O1 C4 H4 109.7
C3 C4 H4 109.7
C5 C4 H4 109.7
O3 C5 C6 109.97(8)
O3 C5 C4 105.95(8)
C6 C5 C4 114.02(9)
O3 C5 H5 108.9
C6 C5 H5 108.9
C4 C5 H5 108.9
O4 C6 C5 107.73(9)
O4 C6 H6A 110.2
C5 C6 H6A 110.2
O4 C6 H6B 110.2
C5 C6 H6B 110.2
H6A C6 H6B 108.5
O4 C7 C8 109.23(10)
O4 C7 H7A 109.8
C8 C7 H7A 109.8
O4 C7 H7B 109.8
C8 C7 H7B 109.8
H7A C7 H7B 108.3
C9 C8 C13 119.40(11)
C9 C8 C7 121.55(11)
C13 C8 C7 119.06(11)
C8 C9 C10 120.04(11)
C8 C9 H9 120.0
C10 C9 H9 120.0
C11 C10 C9 120.38(12)
C11 C10 H10 119.8
C9 C10 H10 119.8
C12 C11 C10 119.64(11)
C12 C11 H11 120.2
C10 C11 H11 120.2
C11 C12 C13 120.16(11)
C11 C12 H12 119.9
C13 C12 H12 119.9
C8 C13 C12 120.38(12)
C8 C13 H13 119.8
C12 C13 H13 119.8
O2 C14 O3 111.28(9)
O2 C14 C3 108.87(9)
O3 C14 C3 104.16(8)
O2 C14 H14 110.8
O3 C14 H14 110.8
C3 C14 H14 110.8
C4 O1 H1 109.5
C14 O2 H2 109.5
C14 O3 C5 109.42(8)
C6 O4 C7 111.85(9)

loop_
_geom_bond_atom_site_label_1
_geom_bond_atom_site_label_2
_geom_bond_distance
C1 C2 1.5304(17)
C1 H1A 0.9800
C1 H1B 0.9800
C1 H1C 0.9800
C2 C3 1.5229(14)
C2 H2A 0.9900
C2 H2B 0.9900
C3 C14 1.5285(14)
C3 C4 1.5247(15)
C3 H3 1.0000
C4 O1 1.4280(12)
C4 C5 1.5372(14)
C4 H4 1.0000
C5 O3 1.4460(12)
C5 C6 1.5054(16)
C5 H5 1.0000
C6 O4 1.4236(12)
C6 H6A 0.9900
C6 H6B 0.9900
C7 O4 1.4276(14)
C7 C8 1.5108(16)
C7 H7A 0.9900
C7 H7B 0.9900
C8 C9 1.3895(18)
C8 C13 1.3876(16)
C9 C10 1.3954(16)
C9 H9 0.9500
C10 C11 1.3872(18)
C10 H10 0.9500
C11 C12 1.381(2)
C11 H11 0.9500
C12 C13 1.3967(17)
C12 H12 0.9500
C13 H13 0.9500
C14 O2 1.3960(14)
C14 O3 1.4396(12)
C14 H14 1.0000
O1 H1 0.8400
O2 H2 0.8400
